data_7203571
loop_
_publ_author_name
'M. John Plater'
'Thomas Gelbrich'
'Michael B. Hursthouse'
'Ben M. De Silva'

_publ_section_title
;
 Synthesis of co-ordination networks selecting from either
 (<i>R,R</i>), (<i>S,S</i>) and (<i>R,S</i>)-1,4- or
 -1,3-bis[2-(4-pyridyl)-2-methylethyl]benzene and a discrete complex
 from 1,4-bis[2-(3-pyridyl)-2-methyl-<i>cis</i>-ethenyl)]benzene
;
_journal_issue 12
_journal_name_full CrystEngComm
_journal_page_first 895
_journal_paper_doi 10.1039/b609740e
_journal_volume 8
_journal_year 2006
_chemical_formula_sum 'C44 H42 Cu N6 O7'
_chemical_formula_weight 830.38
_chemical_name_systematic
;
?
;
_space_group_IT_number 2
_symmetry_cell_setting triclinic
_symmetry_space_group_name_Hall '-P 1'
_symmetry_space_group_name_H-M 'P -1'
_atom_sites_solution_hydrogens geom
_atom_sites_solution_primary direct
_atom_sites_solution_secondary difmap
_audit_creation_method SHELXL-97
_cell_angle_alpha 88.236(8)
_cell_angle_beta 80.342(7)
_cell_angle_gamma 88.046(8)
_cell_formula_units_Z 2
_cell_length_a 8.6489(14)
_cell_length_b 14.576(3)
_cell_length_c 15.257(3)
_cell_measurement_temperature 120(2)
_cell_volume 1894.4(6)
_computing_cell_refinement 'DENZO (Otwinowski & Minor, 1997) & COLLECT (Hooft, R.W.W., 1998)'
_computing_data_collection 'COLLECT (Hooft, R.W.W., 1998)'
_computing_data_reduction 'DENZO (Otwinowski & Minor, 1997) & COLLECT (Hooft, R.W.W., 1998)'
_diffrn_ambient_temperature 120(2)
_diffrn_detector_area_resol_mean 9.091
_diffrn_measured_fraction_theta_full 0.741
_diffrn_measured_fraction_theta_max 0.741
_diffrn_measurement_device_type 'Bruker-Nonius 95mm CCD camera on \k-goniostat'
_diffrn_measurement_method '\f & \w scans'
_diffrn_radiation_monochromator graphite
_diffrn_radiation_source 'Bruker-Nonius FR591 rotating anode'
_diffrn_radiation_type MoK\a
_diffrn_radiation_wavelength 0.71073
_diffrn_reflns_av_R_equivalents 0.1232
_diffrn_reflns_av_sigmaI/netI 0.1602
_diffrn_reflns_limit_h_max 10
_diffrn_reflns_limit_h_min -10
_diffrn_reflns_limit_k_max 15
_diffrn_reflns_limit_k_min -17
_diffrn_reflns_limit_l_max 18
_diffrn_reflns_limit_l_min -16
_diffrn_reflns_number 6994
_diffrn_reflns_theta_full 25.00
_diffrn_reflns_theta_max 25.00
_diffrn_reflns_theta_min 2.95
_exptl_absorpt_coefficient_mu 0.640
_exptl_absorpt_correction_T_max 0.9687
_exptl_absorpt_correction_T_min 0.9388
_exptl_absorpt_correction_type empirical
_exptl_absorpt_process_details 'SADABS V2.10 (Sheldrick, G.M., 2003)'
_exptl_crystal_colour brown
_exptl_crystal_density_diffrn 1.456
_exptl_crystal_density_method 'not measured'
_exptl_crystal_description block
_exptl_crystal_F_000 866
_exptl_crystal_size_max 0.10
_exptl_crystal_size_mid 0.05
_exptl_crystal_size_min 0.05
_refine_diff_density_max 0.494
_refine_diff_density_min -0.604
_refine_diff_density_rms 0.119
_refine_ls_extinction_method none
_refine_ls_goodness_of_fit_ref 1.235
_refine_ls_hydrogen_treatment constr
_refine_ls_matrix_type full
_refine_ls_number_parameters 527
_refine_ls_number_reflns 4957
_refine_ls_number_restraints 24
_refine_ls_restrained_S_all 1.233
_refine_ls_R_factor_all 0.1514
_refine_ls_R_factor_gt 0.0997
_refine_ls_shift/su_max 0.001
_refine_ls_shift/su_mean 0.000
_refine_ls_structure_factor_coef Fsqd
_refine_ls_weighting_details 'calc w=1/[\s^2^(Fo^2^)+(0.0002P)^2^+5.0000P] where P=(Fo^2^+2Fc^2^)/3'
_refine_ls_weighting_scheme calc
_refine_ls_wR_factor_gt 0.1906
_refine_ls_wR_factor_ref 0.2107
_reflns_number_gt 3245
_reflns_number_total 4957
_reflns_threshold_expression >2sigma(I)
_cod_data_source_file b609740e.txt
_cod_data_source_block s92
_cod_depositor_comments
;
The following automatic conversions were performed:
'_symmetry_cell_setting' value 'Triclinic' changed to 'triclinic'
according to '/home/saulius/struct/CIF-dictionaries/cif_core.dic'
dictionary named 'cif_core.dic' version 2.4.1 from 2010-06-29.

Automatic conversion script
Id: cif_fix_enum 1527 2010-12-29 10:47:43Z saulius 
;
_cod_original_sg_symbol_H-M P-1
_cod_database_code 7203571

loop_
_symmetry_equiv_pos_as_xyz
'x, y, z'
'-x, -y, -z'

loop_
_atom_site_label
_atom_site_type_symbol
_atom_site_fract_x
_atom_site_fract_y
_atom_site_fract_z
_atom_site_U_iso_or_equiv
_atom_site_adp_type
_atom_site_occupancy
_atom_site_symmetry_multiplicity
_atom_site_calc_flag
_atom_site_refinement_flags
_atom_site_disorder_assembly
_atom_site_disorder_group
Cu1 Cu 0.0000 0.0000 0.0000 0.0151(4) Uani 1 2 d S . .
N12 N 0.0400(7) -0.0064(5) 0.1292(4) 0.0174(16) Uani 1 1 d . . .
N11 N 0.1809(7) 0.0821(4) -0.0392(4) 0.0151(15) Uani 1 1 d . . .
C101 C 0.3257(9) 0.0456(6) -0.0662(5) 0.0182(19) Uani 1 1 d . . .
H101 H 0.3425 -0.0191 -0.0635 0.022 Uiso 1 1 calc R . .
C102 C 0.4475(10) 0.1003(6) -0.0970(6) 0.029(2) Uani 1 1 d . . .
H102 H 0.5488 0.0737 -0.1164 0.035 Uiso 1 1 calc R . .
C103 C 0.4255(9) 0.1937(6) -0.1005(5) 0.023(2) Uani 1 1 d . . .
H103 H 0.5118 0.2310 -0.1231 0.028 Uiso 1 1 calc R . .
C104 C 0.2831(9) 0.2341(6) -0.0724(5) 0.0165(19) Uani 1 1 d . . .
C105 C 0.1617(9) 0.1746(6) -0.0436(5) 0.0188(19) Uani 1 1 d . . .
H105 H 0.0592 0.2003 -0.0260 0.023 Uiso 1 1 calc R . .
C106 C 0.2522(10) 0.3359(6) -0.0732(6) 0.026(2) Uani 1 1 d . . .
C107 C 0.1618(10) 0.3798(6) -0.0059(6) 0.029(2) Uani 1 1 d . . .
H107 H 0.1390 0.4431 -0.0158 0.034 Uiso 1 1 calc R . .
C108 C 0.3304(11) 0.3876(6) -0.1542(6) 0.036(2) Uani 1 1 d . . .
H10A H 0.3065 0.3594 -0.2077 0.054 Uiso 1 1 calc R . .
H10B H 0.4441 0.3858 -0.1557 0.054 Uiso 1 1 calc R . .
H10C H 0.2915 0.4516 -0.1523 0.054 Uiso 1 1 calc R . .
C109 C 0.0951(10) 0.3402(6) 0.0807(6) 0.024(2) Uani 1 1 d . . .
C110 C 0.1867(9) 0.2812(6) 0.1283(5) 0.0203(19) Uani 1 1 d . . .
H110 H 0.2945 0.2703 0.1050 0.024 Uiso 1 1 calc R . .
C111 C 0.1234(9) 0.2397(6) 0.2070(5) 0.021(2) Uani 1 1 d . . .
H111 H 0.1874 0.1996 0.2369 0.026 Uiso 1 1 calc R . .
C112 C -0.0314(9) 0.2550(6) 0.2436(5) 0.021(2) Uani 1 1 d . . .
C113 C -0.1170(10) 0.3177(6) 0.1994(6) 0.025(2) Uani 1 1 d . . .
H113 H -0.2220 0.3328 0.2255 0.030 Uiso 1 1 calc R . .
C114 C -0.0554(10) 0.3597(5) 0.1179(6) 0.022(2) Uani 1 1 d . . .
H114 H -0.1184 0.4015 0.0890 0.027 Uiso 1 1 calc R . .
C115 C -0.1009(9) 0.2076(6) 0.3258(5) 0.021(2) Uani 1 1 d . . .
H115 H -0.1648 0.2431 0.3699 0.025 Uiso 1 1 calc R . .
C116 C -0.0811(9) 0.1161(6) 0.3440(5) 0.0186(19) Uani 1 1 d . . .
C117 C -0.1541(10) 0.0765(6) 0.4335(5) 0.023(2) Uani 1 1 d U . .
H11A H -0.2069 0.0197 0.4251 0.035 Uiso 1 1 calc R . .
H11B H -0.2307 0.1209 0.4639 0.035 Uiso 1 1 calc R . .
H11C H -0.0720 0.0630 0.4696 0.035 Uiso 1 1 calc R . .
C118 C -0.0009(9) 0.0496(6) 0.2793(5) 0.0197(19) Uani 1 1 d . . .
C119 C -0.0235(9) 0.0520(6) 0.1899(5) 0.0164(18) Uani 1 1 d U . .
H119 H -0.0900 0.0997 0.1721 0.020 Uiso 1 1 calc R . .
C120 C 0.0937(9) -0.0242(6) 0.3042(5) 0.021(2) Uani 1 1 d . . .
H120 H 0.1116 -0.0311 0.3639 0.026 Uiso 1 1 calc R . .
C121 C 0.1596(10) -0.0858(6) 0.2419(5) 0.025(2) Uani 1 1 d . . .
H121 H 0.2240 -0.1353 0.2582 0.031 Uiso 1 1 calc R . .
C122 C 0.1331(9) -0.0764(6) 0.1561(5) 0.021(2) Uani 1 1 d . . .
H122 H 0.1806 -0.1197 0.1138 0.026 Uiso 1 1 calc R . .
Cu2 Cu 0.5000 0.5000 0.5000 0.0175(4) Uani 1 2 d S . .
N21 N 0.4689(7) 0.4132(5) 0.4049(4) 0.0189(16) Uani 1 1 d . . .
N22 N 0.2722(7) 0.4990(4) 0.5567(4) 0.0164(15) Uani 1 1 d U . .
C201 C 0.4590(10) 0.4480(6) 0.3228(5) 0.025(2) Uani 1 1 d . . .
H201 H 0.4563 0.5129 0.3141 0.030 Uiso 1 1 calc R . .
C202 C 0.4527(9) 0.3945(6) 0.2521(5) 0.023(2) Uani 1 1 d . . .
H202 H 0.4454 0.4218 0.1955 0.027 Uiso 1 1 calc R . .
C203 C 0.4571(9) 0.2994(6) 0.2633(5) 0.022(2) Uani 1 1 d . . .
H203 H 0.4560 0.2614 0.2139 0.027 Uiso 1 1 calc R . .
C204 C 0.4630(9) 0.2601(6) 0.3470(5) 0.0181(19) Uani 1 1 d . . .
C205 C 0.4707(9) 0.3197(6) 0.4154(6) 0.0190(19) Uani 1 1 d . . .
H205 H 0.4776 0.2940 0.4726 0.023 Uiso 1 1 calc R . .
C206 C 0.4690(9) 0.1571(6) 0.3602(5) 0.021(2) Uani 1 1 d . . .
C207 C 0.4123(11) 0.1139(6) 0.4369(6) 0.033(2) Uani 1 1 d . . .
H207 H 0.4367 0.0500 0.4407 0.040 Uiso 1 1 calc R . .
C208 C 0.5457(10) 0.1037(6) 0.2818(6) 0.026(2) Uani 1 1 d U . .
H20A H 0.6401 0.1348 0.2528 0.039 Uiso 1 1 calc R . .
H20B H 0.4726 0.0995 0.2395 0.039 Uiso 1 1 calc R . .
H20C H 0.5746 0.0419 0.3016 0.039 Uiso 1 1 calc R . .
C209 C 0.3179(10) 0.1536(6) 0.5149(6) 0.023(2) Uani 1 1 d . . .
C210 C 0.1758(9) 0.1987(6) 0.5088(6) 0.024(2) Uani 1 1 d . . .
H210 H 0.1401 0.2017 0.4532 0.029 Uiso 1 1 calc R . .
C211 C 0.0875(9) 0.2381(6) 0.5791(5) 0.0206(19) Uani 1 1 d . . .
H211 H -0.0093 0.2678 0.5719 0.025 Uiso 1 1 calc R . .
C212 C 0.1334(9) 0.2371(6) 0.6633(5) 0.023(2) Uani 1 1 d . . .
C213 C 0.2732(10) 0.1865(6) 0.6715(5) 0.0216(19) Uani 1 1 d . . .
H213 H 0.3056 0.1796 0.7279 0.026 Uiso 1 1 calc R . .
C214 C 0.3617(10) 0.1476(5) 0.5988(5) 0.022(2) Uani 1 1 d . . .
H214 H 0.4564 0.1153 0.6056 0.027 Uiso 1 1 calc R . .
C215 C 0.0435(10) 0.2865(6) 0.7372(5) 0.026(2) Uani 1 1 d . . .
H215 H 0.0104 0.2518 0.7904 0.031 Uiso 1 1 calc R . .
C216 C 0.0029(10) 0.3755(6) 0.7379(6) 0.026(2) Uani 1 1 d . . .
C217 C -0.1044(11) 0.4157(6) 0.8148(6) 0.032(2) Uani 1 1 d . . .
H21A H -0.0596 0.4717 0.8326 0.049 Uiso 1 1 calc R . .
H21B H -0.1176 0.3712 0.8647 0.049 Uiso 1 1 calc R . .
H21C H -0.2067 0.4307 0.7976 0.049 Uiso 1 1 calc R . .
C218 C 0.0617(9) 0.4422(5) 0.6643(5) 0.0181(19) Uani 1 1 d . . .
C219 C 0.2107(9) 0.4367(6) 0.6181(5) 0.021(2) Uani 1 1 d . . .
H219 H 0.2752 0.3854 0.6301 0.025 Uiso 1 1 calc R . .
C220 C 0.1775(10) 0.5707(6) 0.5371(5) 0.024(2) Uani 1 1 d . . .
H220 H 0.2174 0.6147 0.4926 0.029 Uiso 1 1 calc R . .
C221 C 0.0279(10) 0.5806(6) 0.5797(6) 0.027(2) Uani 1 1 d . . .
H221 H -0.0351 0.6317 0.5654 0.032 Uiso 1 1 calc R . .
C222 C -0.0331(10) 0.5178(6) 0.6430(6) 0.023(2) Uani 1 1 d . . .
H222 H -0.1385 0.5247 0.6725 0.028 Uiso 1 1 calc R . .
N1 N 0.2767(8) -0.2036(5) -0.0311(5) 0.0208(16) Uani 1 1 d . . .
O1 O 0.2415(8) -0.2601(4) 0.0309(4) 0.0358(17) Uani 1 1 d . . .
O2 O 0.4052(8) -0.2042(5) -0.0764(4) 0.050(2) Uani 1 1 d . . .
O3 O 0.1787(6) -0.1406(4) -0.0445(4) 0.0265(14) Uani 1 1 d . . .
N2 N 0.6224(8) 0.2940(5) 0.6328(5) 0.0233(17) Uani 1 1 d . . .
O4 O 0.6208(8) 0.2805(5) 0.7125(4) 0.047(2) Uani 1 1 d . . .
O5 O 0.5437(6) 0.3598(4) 0.6044(4) 0.0241(14) Uani 1 1 d . . .
O6 O 0.6993(7) 0.2405(4) 0.5774(4) 0.0316(15) Uani 1 1 d . . .
O7 O 0.5652(15) 0.4252(8) 0.0283(8) 0.130(4) Uani 1 1 d . . .

loop_
_atom_site_aniso_label
_atom_site_aniso_U_11
_atom_site_aniso_U_22
_atom_site_aniso_U_33
_atom_site_aniso_U_23
_atom_site_aniso_U_13
_atom_site_aniso_U_12
Cu1 0.0164(8) 0.0166(8) 0.0128(7) 0.0022(6) -0.0036(6) -0.0048(6)
N12 0.018(4) 0.020(4) 0.015(4) 0.007(3) -0.004(3) -0.007(3)
N11 0.018(4) 0.015(4) 0.013(3) 0.004(3) -0.008(3) 0.002(3)
C101 0.021(5) 0.016(5) 0.018(4) -0.006(4) -0.006(3) 0.004(4)
C102 0.015(5) 0.033(6) 0.037(6) 0.011(5) -0.001(4) 0.006(4)
C103 0.014(5) 0.028(5) 0.030(5) -0.002(4) -0.007(4) -0.012(4)
C104 0.017(5) 0.022(5) 0.011(4) 0.003(4) -0.006(3) -0.004(4)
C105 0.016(5) 0.020(5) 0.022(4) -0.006(4) -0.007(3) -0.004(4)
C106 0.025(5) 0.022(5) 0.030(5) 0.011(4) -0.005(4) -0.014(4)
C107 0.033(6) 0.013(5) 0.037(6) 0.009(4) 0.003(4) 0.000(4)
C108 0.051(7) 0.016(5) 0.033(6) 0.008(4) 0.014(5) -0.001(4)
C109 0.020(5) 0.016(5) 0.036(5) -0.003(4) -0.003(4) -0.008(4)
C110 0.012(5) 0.024(5) 0.026(5) -0.003(4) -0.003(4) -0.009(4)
C111 0.013(5) 0.024(5) 0.028(5) 0.003(4) -0.003(4) -0.003(4)
C112 0.017(5) 0.025(5) 0.023(5) -0.002(4) -0.002(4) -0.005(4)
C113 0.021(5) 0.025(5) 0.027(5) 0.000(4) 0.002(4) 0.005(4)
C114 0.027(5) 0.005(4) 0.033(5) 0.001(4) -0.001(4) 0.004(4)
C115 0.011(5) 0.024(5) 0.027(5) 0.003(4) -0.001(3) -0.001(4)
C116 0.011(4) 0.031(5) 0.016(4) 0.001(4) -0.006(3) -0.003(4)
C117 0.026(4) 0.023(4) 0.016(4) 0.006(3) 0.010(3) -0.005(3)
C118 0.025(5) 0.022(5) 0.010(4) 0.004(4) 0.000(3) -0.005(4)
C119 0.021(4) 0.012(4) 0.017(4) -0.008(3) -0.005(3) -0.002(3)
C120 0.020(5) 0.033(6) 0.012(4) 0.004(4) -0.006(3) -0.008(4)
C121 0.021(5) 0.035(6) 0.021(5) 0.002(4) -0.006(4) 0.008(4)
C122 0.017(5) 0.022(5) 0.025(5) 0.007(4) -0.003(4) 0.004(4)
Cu2 0.0173(8) 0.0184(9) 0.0165(8) 0.0000(6) -0.0014(6) -0.0043(6)
N21 0.019(4) 0.022(4) 0.015(4) 0.002(3) -0.003(3) 0.002(3)
N22 0.016(4) 0.015(4) 0.021(3) -0.001(3) -0.009(3) -0.006(3)
C201 0.030(5) 0.033(6) 0.012(4) 0.003(4) -0.005(4) 0.007(4)
C202 0.025(5) 0.026(5) 0.016(5) 0.002(4) -0.007(4) 0.008(4)
C203 0.019(5) 0.031(6) 0.020(5) -0.001(4) -0.012(4) 0.000(4)
C204 0.013(5) 0.017(5) 0.025(5) -0.002(4) -0.004(3) -0.003(3)
C205 0.013(5) 0.018(5) 0.026(5) 0.007(4) -0.006(3) -0.001(3)
C206 0.021(5) 0.018(5) 0.028(5) -0.010(4) -0.014(4) -0.002(4)
C207 0.041(6) 0.019(5) 0.039(6) 0.000(5) -0.008(5) 0.004(4)
C208 0.031(5) 0.012(4) 0.036(5) -0.005(4) -0.007(4) -0.001(3)
C209 0.034(6) 0.009(5) 0.026(5) 0.007(4) -0.003(4) -0.002(4)
C210 0.020(5) 0.021(5) 0.031(5) 0.011(4) -0.005(4) -0.001(4)
C211 0.016(5) 0.017(5) 0.030(5) -0.001(4) -0.005(4) -0.002(4)
C212 0.012(5) 0.027(5) 0.028(5) 0.004(4) 0.002(4) -0.011(4)
C213 0.027(5) 0.018(5) 0.023(5) -0.006(4) -0.010(4) -0.008(4)
C214 0.028(5) 0.011(5) 0.029(5) 0.004(4) -0.008(4) -0.009(4)
C215 0.031(5) 0.032(6) 0.014(4) 0.010(4) -0.005(4) -0.008(4)
C216 0.019(5) 0.030(6) 0.028(5) 0.008(4) -0.001(4) -0.007(4)
C217 0.045(6) 0.025(6) 0.024(5) -0.001(4) 0.004(4) -0.006(4)
C218 0.020(5) 0.017(5) 0.018(4) 0.008(4) -0.006(3) -0.003(3)
C219 0.011(5) 0.025(5) 0.028(5) 0.010(4) -0.008(4) 0.002(4)
C220 0.036(6) 0.018(5) 0.016(4) 0.007(4) -0.002(4) 0.003(4)
C221 0.028(6) 0.015(5) 0.037(5) 0.004(4) -0.005(4) 0.004(4)
C222 0.017(5) 0.021(5) 0.028(5) 0.006(4) 0.007(4) 0.000(4)
N1 0.021(4) 0.021(4) 0.021(4) -0.005(3) -0.007(3) 0.010(3)
O1 0.053(5) 0.028(4) 0.028(4) 0.014(3) -0.013(3) -0.006(3)
O2 0.019(4) 0.088(6) 0.039(4) -0.005(4) 0.000(3) 0.018(4)
O3 0.025(4) 0.030(4) 0.026(3) 0.010(3) -0.009(3) -0.002(3)
N2 0.011(4) 0.033(5) 0.027(4) 0.001(4) -0.004(3) -0.006(3)
O4 0.047(4) 0.074(6) 0.018(4) 0.010(3) -0.003(3) 0.021(4)
O5 0.028(3) 0.018(3) 0.029(3) 0.005(3) -0.015(3) 0.007(3)
O6 0.025(4) 0.031(4) 0.034(4) -0.001(3) 0.007(3) 0.003(3)
O7 0.152(11) 0.104(10) 0.120(10) -0.022(8) 0.016(8) 0.019(8)

loop_
_atom_type_symbol
_atom_type_description
_atom_type_scat_dispersion_real
_atom_type_scat_dispersion_imag
_atom_type_scat_source
C C 0.0033 0.0016 'International Tables Vol C Tables 4.2.6.8 and 6.1.1.4'
H H 0.0000 0.0000 'International Tables Vol C Tables 4.2.6.8 and 6.1.1.4'
N N 0.0061 0.0033 'International Tables Vol C Tables 4.2.6.8 and 6.1.1.4'
O O 0.0106 0.0060 'International Tables Vol C Tables 4.2.6.8 and 6.1.1.4'
Cu Cu 0.3201 1.2651 'International Tables Vol C Tables 4.2.6.8 and 6.1.1.4'

loop_
_geom_angle_atom_site_label_1
_geom_angle_atom_site_label_2
_geom_angle_atom_site_label_3
_geom_angle
_geom_angle_site_symmetry_1
_geom_angle_site_symmetry_3
_geom_angle_publ_flag
N11 Cu1 N11 180.0(4) . 2 ?
N11 Cu1 N12 87.5(2) . 2 ?
N11 Cu1 N12 92.5(2) 2 2 ?
N11 Cu1 N12 92.5(2) . . ?
N11 Cu1 N12 87.5(2) 2 . ?
N12 Cu1 N12 180.00(6) 2 . ?
N11 Cu1 O3 89.9(2) . . ?
N11 Cu1 O3 90.1(2) 2 . ?
N12 Cu1 O3 86.8(2) 2 . ?
N12 Cu1 O3 93.2(2) . . ?
C119 N12 C122 117.0(7) . . ?
C119 N12 Cu1 123.4(5) . . ?
C122 N12 Cu1 119.6(6) . . ?
C101 N11 C105 117.9(7) . . ?
C101 N11 Cu1 120.1(6) . . ?
C105 N11 Cu1 121.9(5) . . ?
N11 C101 C102 120.7(8) . . ?
N11 C101 H101 119.6 . . ?
C102 C101 H101 119.6 . . ?
C101 C102 C103 120.3(8) . . ?
C101 C102 H102 119.8 . . ?
C103 C102 H102 119.8 . . ?
C104 C103 C102 121.5(8) . . ?
C104 C103 H103 119.3 . . ?
C102 C103 H103 119.3 . . ?
C103 C104 C105 115.7(8) . . ?
C103 C104 C106 123.9(8) . . ?
C105 C104 C106 120.4(7) . . ?
N11 C105 C104 123.9(7) . . ?
N11 C105 H105 118.1 . . ?
C104 C105 H105 118.1 . . ?
C107 C106 C104 123.2(7) . . ?
C107 C106 C108 121.1(8) . . ?
C104 C106 C108 115.8(7) . . ?
C106 C107 C109 126.7(8) . . ?
C106 C107 H107 116.6 . . ?
C109 C107 H107 116.6 . . ?
C106 C108 H10A 109.5 . . ?
C106 C108 H10B 109.5 . . ?
H10A C108 H10B 109.5 . . ?
C106 C108 H10C 109.5 . . ?
H10A C108 H10C 109.5 . . ?
H10B C108 H10C 109.5 . . ?
C114 C109 C110 118.4(8) . . ?
C114 C109 C107 120.9(8) . . ?
C110 C109 C107 120.8(8) . . ?
C111 C110 C109 121.3(8) . . ?
C111 C110 H110 119.3 . . ?
C109 C110 H110 119.3 . . ?
C110 C111 C112 121.0(7) . . ?
C110 C111 H111 119.5 . . ?
C112 C111 H111 119.5 . . ?
C111 C112 C113 117.0(7) . . ?
C111 C112 C115 121.1(7) . . ?
C113 C112 C115 121.9(7) . . ?
C112 C113 C114 122.8(7) . . ?
C112 C113 H113 118.6 . . ?
C114 C113 H113 118.6 . . ?
C109 C114 C113 119.2(7) . . ?
C109 C114 H114 120.4 . . ?
C113 C114 H114 120.4 . . ?
C116 C115 C112 124.9(8) . . ?
C116 C115 H115 117.6 . . ?
C112 C115 H115 117.6 . . ?
C115 C116 C118 124.4(7) . . ?
C115 C116 C117 119.5(7) . . ?
C118 C116 C117 116.0(7) . . ?
C116 C117 H11A 109.5 . . ?
C116 C117 H11B 109.5 . . ?
H11A C117 H11B 109.5 . . ?
C116 C117 H11C 109.5 . . ?
H11A C117 H11C 109.5 . . ?
H11B C117 H11C 109.5 . . ?
C119 C118 C120 115.6(8) . . ?
C119 C118 C116 121.9(7) . . ?
C120 C118 C116 122.3(7) . . ?
N12 C119 C118 125.4(7) . . ?
N12 C119 H119 117.3 . . ?
C118 C119 H119 117.3 . . ?
C121 C120 C118 119.5(7) . . ?
C121 C120 H120 120.2 . . ?
C118 C120 H120 120.2 . . ?
C120 C121 C122 120.4(8) . . ?
C120 C121 H121 119.8 . . ?
C122 C121 H121 119.8 . . ?
C121 C122 N12 122.1(8) . . ?
C121 C122 H122 119.0 . . ?
N12 C122 H122 119.0 . . ?
N21 Cu2 N21 180.0(3) 2_666 . ?
N21 Cu2 N22 93.0(3) 2_666 2_666 ?
N21 Cu2 N22 87.0(3) . 2_666 ?
N21 Cu2 N22 87.0(3) 2_666 . ?
N21 Cu2 N22 93.0(3) . . ?
N22 Cu2 N22 180.000(1) 2_666 . ?
N21 Cu2 O5 90.4(2) 2_666 . ?
N21 Cu2 O5 89.6(2) . . ?
N22 Cu2 O5 93.0(2) 2_666 . ?
N22 Cu2 O5 87.0(2) . . ?
C201 N21 C205 117.0(7) . . ?
C201 N21 Cu2 118.6(6) . . ?
C205 N21 Cu2 124.1(5) . . ?
C219 N22 C220 117.7(7) . . ?
C219 N22 Cu2 124.3(5) . . ?
C220 N22 Cu2 117.8(5) . . ?
N21 C201 C202 123.0(8) . . ?
N21 C201 H201 118.5 . . ?
C202 C201 H201 118.5 . . ?
C201 C202 C203 119.4(8) . . ?
C201 C202 H202 120.3 . . ?
C203 C202 H202 120.3 . . ?
C202 C203 C204 119.8(8) . . ?
C202 C203 H203 120.1 . . ?
C204 C203 H203 120.1 . . ?
C205 C204 C203 117.1(7) . . ?
C205 C204 C206 122.4(7) . . ?
C203 C204 C206 120.5(7) . . ?
N21 C205 C204 123.6(7) . . ?
N21 C205 H205 118.2 . . ?
C204 C205 H205 118.2 . . ?
C207 C206 C208 120.5(8) . . ?
C207 C206 C204 123.5(8) . . ?
C208 C206 C204 116.0(7) . . ?
C206 C207 C209 127.3(8) . . ?
C206 C207 H207 116.3 . . ?
C209 C207 H207 116.3 . . ?
C206 C208 H20A 109.5 . . ?
C206 C208 H20B 109.5 . . ?
H20A C208 H20B 109.5 . . ?
C206 C208 H20C 109.5 . . ?
H20A C208 H20C 109.5 . . ?
H20B C208 H20C 109.5 . . ?
C210 C209 C214 116.8(8) . . ?
C210 C209 C207 120.5(8) . . ?
C214 C209 C207 122.7(8) . . ?
C211 C210 C209 122.0(8) . . ?
C211 C210 H210 119.0 . . ?
C209 C210 H210 119.0 . . ?
C210 C211 C212 122.2(8) . . ?
C210 C211 H211 118.9 . . ?
C212 C211 H211 118.9 . . ?
C211 C212 C213 116.3(8) . . ?
C211 C212 C215 121.7(7) . . ?
C213 C212 C215 122.0(7) . . ?
C214 C213 C212 120.3(8) . . ?
C214 C213 H213 119.8 . . ?
C212 C213 H213 119.8 . . ?
C213 C214 C209 122.3(8) . . ?
C213 C214 H214 118.9 . . ?
C209 C214 H214 118.9 . . ?
C216 C215 C212 126.5(8) . . ?
C216 C215 H215 116.7 . . ?
C212 C215 H215 116.7 . . ?
C215 C216 C217 121.1(8) . . ?
C215 C216 C218 123.6(8) . . ?
C217 C216 C218 115.2(7) . . ?
C216 C217 H21A 109.5 . . ?
C216 C217 H21B 109.5 . . ?
H21A C217 H21B 109.5 . . ?
C216 C217 H21C 109.5 . . ?
H21A C217 H21C 109.5 . . ?
H21B C217 H21C 109.5 . . ?
C219 C218 C222 116.6(7) . . ?
C219 C218 C216 122.3(7) . . ?
C222 C218 C216 121.0(7) . . ?
N22 C219 C218 124.3(7) . . ?
N22 C219 H219 117.8 . . ?
C218 C219 H219 117.8 . . ?
C221 C220 N22 121.4(7) . . ?
C221 C220 H220 119.3 . . ?
N22 C220 H220 119.3 . . ?
C220 C221 C222 120.5(8) . . ?
C220 C221 H221 119.7 . . ?
C222 C221 H221 119.7 . . ?
C221 C222 C218 119.4(8) . . ?
C221 C222 H222 120.3 . . ?
C218 C222 H222 120.3 . . ?
O2 N1 O1 121.7(7) . . ?
O2 N1 O3 118.7(7) . . ?
O1 N1 O3 119.4(7) . . ?
N1 O3 Cu1 153.9(5) . . ?
O4 N2 O6 120.2(7) . . ?
O4 N2 O5 121.2(7) . . ?
O6 N2 O5 118.6(7) . . ?
N2 O5 Cu2 154.6(5) . . ?

loop_
_geom_bond_atom_site_label_1
_geom_bond_atom_site_label_2
_geom_bond_distance
_geom_bond_site_symmetry_2
_geom_bond_publ_flag
Cu1 N11 2.001(6) . ?
Cu1 N11 2.001(6) 2 ?
Cu1 N12 2.057(6) 2 ?
Cu1 N12 2.057(6) . ?
Cu1 O3 2.563(6) . ?
N12 C119 1.315(10) . ?
N12 C122 1.374(9) . ?
N11 C101 1.347(9) . ?
N11 C105 1.354(10) . ?
C101 C102 1.355(12) . ?
C101 H101 0.9500 . ?
C102 C103 1.369(12) . ?
C102 H102 0.9500 . ?
C103 C104 1.355(11) . ?
C103 H103 0.9500 . ?
C104 C105 1.390(11) . ?
C104 C106 1.498(11) . ?
C105 H105 0.9500 . ?
C106 C107 1.346(12) . ?
C106 C108 1.501(11) . ?
C107 C109 1.460(12) . ?
C107 H107 0.9500 . ?
C108 H10A 0.9800 . ?
C108 H10B 0.9800 . ?
C108 H10C 0.9800 . ?
C109 C114 1.355(11) . ?
C109 C110 1.415(11) . ?
C110 C111 1.366(11) . ?
C110 H110 0.9500 . ?
C111 C112 1.375(11) . ?
C111 H111 0.9500 . ?
C112 C113 1.386(11) . ?
C112 C115 1.461(11) . ?
C113 C114 1.399(11) . ?
C113 H113 0.9500 . ?
C114 H114 0.9500 . ?
C115 C116 1.366(11) . ?
C115 H115 0.9500 . ?
C116 C118 1.475(11) . ?
C116 C117 1.512(10) . ?
C117 H11A 0.9800 . ?
C117 H11B 0.9800 . ?
C117 H11C 0.9800 . ?
C118 C119 1.409(10) . ?
C118 C120 1.412(11) . ?
C119 H119 0.9500 . ?
C120 C121 1.367(12) . ?
C120 H120 0.9500 . ?
C121 C122 1.368(11) . ?
C121 H121 0.9500 . ?
C122 H122 0.9500 . ?
Cu2 N21 2.011(7) 2_666 ?
Cu2 N21 2.011(7) . ?
Cu2 N22 2.015(6) 2_666 ?
Cu2 N22 2.015(6) . ?
Cu2 O5 2.609(5) . ?
N21 C201 1.351(9) . ?
N21 C205 1.368(10) . ?
N22 C219 1.341(10) . ?
N22 C220 1.363(9) . ?
C201 C202 1.361(12) . ?
C201 H201 0.9500 . ?
C202 C203 1.391(12) . ?
C202 H202 0.9500 . ?
C203 C204 1.391(11) . ?
C203 H203 0.9500 . ?
C204 C205 1.389(12) . ?
C204 C206 1.510(11) . ?
C205 H205 0.9500 . ?
C206 C207 1.337(12) . ?
C206 C208 1.494(11) . ?
C207 C209 1.450(12) . ?
C207 H207 0.9500 . ?
C208 H20A 0.9800 . ?
C208 H20B 0.9800 . ?
C208 H20C 0.9800 . ?
C209 C210 1.390(11) . ?
C209 C214 1.395(11) . ?
C210 C211 1.341(11) . ?
C210 H210 0.9500 . ?
C211 C212 1.405(11) . ?
C211 H211 0.9500 . ?
C212 C213 1.417(11) . ?
C212 C215 1.453(12) . ?
C213 C214 1.364(11) . ?
C213 H213 0.9500 . ?
C214 H214 0.9500 . ?
C215 C216 1.333(12) . ?
C215 H215 0.9500 . ?
C216 C217 1.490(12) . ?
C216 C218 1.496(11) . ?
C217 H21A 0.9800 . ?
C217 H21B 0.9800 . ?
C217 H21C 0.9800 . ?
C218 C219 1.363(11) . ?
C218 C222 1.413(11) . ?
C219 H219 0.9500 . ?
C220 C221 1.352(11) . ?
C220 H220 0.9500 . ?
C221 C222 1.362(11) . ?
C221 H221 0.9500 . ?
C222 H222 0.9500 . ?
N1 O2 1.207(9) . ?
N1 O1 1.241(8) . ?
N1 O3 1.264(8) . ?
N2 O4 1.223(8) . ?
N2 O6 1.257(9) . ?
N2 O5 1.265(8) . ?
